data_7153466
loop_
_publ_author_name
'Moulton, Benjamin E.'
'Lynam, Jason M.'
'Duhme-Klair, Anne-Kathrin'
'Zheng, Wenxu'
'Lin, Zhenyang'
'Fairlamb, Ian J. S.'

_publ_section_title
;
 Atropisomerisation in sterically hindered \a,\b-disubstituted
 cyclopentenones derived from an intermolecular cobalt(0)-mediated
 Pauson-Khand reaction.
;
_journal_issue 23
_journal_name_full 'Organic &amp; biomolecular chemistry'
_journal_page_first 5398
_journal_page_last 5403
_journal_paper_doi 10.1039/c0ob00264j
_journal_volume 8
_journal_year 2010
_chemical_formula_moiety 'C23 H10 Co2 O8'
_chemical_formula_sum 'C23 H10 Co2 O8'
_chemical_formula_weight 532.17
_chemical_name_systematic
;
?
;
_space_group_IT_number 2
_symmetry_cell_setting triclinic
_symmetry_space_group_name_Hall '-P 1'
_symmetry_space_group_name_H-M 'P -1'
_atom_sites_solution_hydrogens geom
_atom_sites_solution_primary direct
_atom_sites_solution_secondary difmap
_audit_creation_method SHELXL-97
_cell_angle_alpha 80.2050(10)
_cell_angle_beta 74.6770(10)
_cell_angle_gamma 73.2410(10)
_cell_formula_units_Z 2
_cell_length_a 8.6456(6)
_cell_length_b 8.9910(6)
_cell_length_c 14.7003(10)
_cell_measurement_reflns_used 4916
_cell_measurement_temperature 110(2)
_cell_measurement_theta_max 28.23
_cell_measurement_theta_min 2.38
_cell_volume 1049.79(12)
_computing_cell_refinement 'Bruker SMART'
_computing_data_collection 'Bruker SMART'
_computing_data_reduction 'Bruker SAINT'
_computing_molecular_graphics 'Bruker SHELXTL'
_computing_publication_material 'Bruker SHELXTL'
_computing_structure_refinement 'SHELXL-97 (Sheldrick, 1997)'
_computing_structure_solution 'SHELXS-97 (Sheldrick, 1997)'
_diffrn_ambient_temperature 110(2)
_diffrn_measured_fraction_theta_full 0.991
_diffrn_measured_fraction_theta_max 0.991
_diffrn_measurement_device_type 'CCD area detector'
_diffrn_measurement_method 'phi and omega scans'
_diffrn_radiation_monochromator graphite
_diffrn_radiation_source 'fine-focus sealed tube'
_diffrn_radiation_type MoK\a
_diffrn_radiation_wavelength 0.71073
_diffrn_reflns_av_R_equivalents 0.0226
_diffrn_reflns_av_sigmaI/netI 0.0370
_diffrn_reflns_limit_h_max 11
_diffrn_reflns_limit_h_min -11
_diffrn_reflns_limit_k_max 11
_diffrn_reflns_limit_k_min -11
_diffrn_reflns_limit_l_max 19
_diffrn_reflns_limit_l_min -19
_diffrn_reflns_number 10916
_diffrn_reflns_theta_full 28.30
_diffrn_reflns_theta_max 28.30
_diffrn_reflns_theta_min 1.44
_exptl_absorpt_coefficient_mu 1.629
_exptl_absorpt_correction_T_max 0.940
_exptl_absorpt_correction_T_min 0.809
_exptl_absorpt_correction_type multi-scan
_exptl_absorpt_process_details 'SADABS v2.03; (Sheldrick)'
_exptl_crystal_colour red
_exptl_crystal_density_diffrn 1.684
_exptl_crystal_density_meas 0
_exptl_crystal_density_method 'not measured'
_exptl_crystal_description Block
_exptl_crystal_F_000 532
_exptl_crystal_size_max 0.21
_exptl_crystal_size_mid 0.15
_exptl_crystal_size_min 0.04
_refine_diff_density_max 0.490
_refine_diff_density_min -0.293
_refine_diff_density_rms 0.074
_refine_ls_extinction_method none
_refine_ls_goodness_of_fit_ref 1.050
_refine_ls_hydrogen_treatment constr
_refine_ls_matrix_type full
_refine_ls_number_parameters 298
_refine_ls_number_reflns 5160
_refine_ls_number_restraints 0
_refine_ls_restrained_S_all 1.050
_refine_ls_R_factor_all 0.0346
_refine_ls_R_factor_gt 0.0290
_refine_ls_shift/su_max 0.001
_refine_ls_shift/su_mean 0.000
_refine_ls_structure_factor_coef Fsqd
_refine_ls_weighting_details 'calc w=1/[\s^2^(Fo^2^)+(0.0348P)^2^+0.2831P] where P=(Fo^2^+2Fc^2^)/3'
_refine_ls_weighting_scheme calc
_refine_ls_wR_factor_gt 0.0709
_refine_ls_wR_factor_ref 0.0737
_reflns_number_gt 4519
_reflns_number_total 5160
_reflns_threshold_expression >2sigma(I)
_cod_data_source_file c0ob00264j.txt
_cod_data_source_block ijf0629m
_cod_depositor_comments
;
The following automatic conversions were performed:

'_symmetry_cell_setting' value 'Triclinic' changed to 'triclinic'
according to /home/saulius/struct/CIF-dictionaries/cif_core.dic
dictionary named 'cif_core.dic' version 2.4.2 from 2011-04-26.

Automatic conversion script
Id: cif_fix_values 1891 2012-01-12 08:04:46Z andrius 
;
_cod_original_sg_symbol_H-M P-1
_cod_database_code 7153466

loop_
_symmetry_equiv_pos_as_xyz
'x, y, z'
'-x, -y, -z'

loop_
_atom_site_label
_atom_site_type_symbol
_atom_site_fract_x
_atom_site_fract_y
_atom_site_fract_z
_atom_site_U_iso_or_equiv
_atom_site_adp_type
_atom_site_occupancy
_atom_site_symmetry_multiplicity
_atom_site_calc_flag
_atom_site_refinement_flags
C1 C 0.8525(2) 0.39353(19) 0.94998(12) 0.0169(3) Uani 1 1 d .
C2 C 0.84391(19) 0.53242(19) 0.88204(12) 0.0161(3) Uani 1 1 d .
H2 H 0.9244 0.5896 0.8733 0.019 Uiso 1 1 calc R
C3 C 0.72554(19) 0.58364(18) 0.83066(11) 0.0140(3) Uani 1 1 d .
C4 C 0.60075(19) 0.49598(19) 0.84471(12) 0.0152(3) Uani 1 1 d .
C5 C 0.4722(2) 0.5356(2) 0.79602(12) 0.0188(3) Uani 1 1 d .
H5 H 0.4639 0.6238 0.7500 0.023 Uiso 1 1 calc R
C6 C 0.3576(2) 0.4477(2) 0.81443(13) 0.0217(4) Uani 1 1 d .
H6 H 0.2722 0.4751 0.7805 0.026 Uiso 1 1 calc R
C7 C 0.3673(2) 0.3192(2) 0.88250(13) 0.0222(4) Uani 1 1 d .
H7 H 0.2876 0.2599 0.8955 0.027 Uiso 1 1 calc R
C8 C 0.4924(2) 0.2776(2) 0.93123(12) 0.0200(3) Uani 1 1 d .
H8 H 0.4993 0.1900 0.9778 0.024 Uiso 1 1 calc R
C9 C 0.60797(19) 0.36569(19) 0.91123(12) 0.0161(3) Uani 1 1 d .
C10 C 0.71916(19) 0.72548(19) 0.76423(11) 0.0148(3) Uani 1 1 d .
C11 C 0.61558(19) 0.85844(19) 0.73489(11) 0.0155(3) Uani 1 1 d .
C12 C 0.4439(2) 0.95244(19) 0.75296(12) 0.0162(3) Uani 1 1 d .
C13 C 0.3887(2) 1.0749(2) 0.68719(13) 0.0219(4) Uani 1 1 d .
H13 H 0.4637 1.0975 0.6297 0.026 Uiso 1 1 calc R
C14 C 0.2258(2) 1.1636(2) 0.70513(14) 0.0274(4) Uani 1 1 d .
H14 H 0.1891 1.2461 0.6599 0.033 Uiso 1 1 calc R
C15 C 0.1162(2) 1.1319(2) 0.78901(14) 0.0263(4) Uani 1 1 d .
H15 H 0.0044 1.1929 0.8011 0.032 Uiso 1 1 calc R
C16 C 0.1690(2) 1.0118(2) 0.85519(13) 0.0243(4) Uani 1 1 d .
H16 H 0.0938 0.9911 0.9129 0.029 Uiso 1 1 calc R
C17 C 0.3319(2) 0.9215(2) 0.83731(12) 0.0193(3) Uani 1 1 d .
H17 H 0.3673 0.8383 0.8826 0.023 Uiso 1 1 calc R
C18 C 0.7876(2) 0.92789(19) 0.86491(12) 0.0180(3) Uani 1 1 d .
C19 C 1.0490(2) 0.81554(19) 0.71700(12) 0.0179(3) Uani 1 1 d .
C20 C 0.8000(2) 1.1012(2) 0.68945(13) 0.0235(4) Uani 1 1 d .
C21 C 0.9700(2) 0.6162(2) 0.59610(13) 0.0257(4) Uani 1 1 d .
C22 C 0.7971(2) 0.9259(2) 0.53316(13) 0.0263(4) Uani 1 1 d .
C23 C 0.6396(2) 0.6915(3) 0.57783(14) 0.0295(4) Uani 1 1 d .
Co1 Co 0.82415(3) 0.89848(3) 0.741971(15) 0.01454(7) Uani 1 1 d .
Co2 Co 0.77451(3) 0.76532(3) 0.623944(15) 0.01648(7) Uani 1 1 d .
O1 O 0.73025(14) 0.31575(14) 0.96182(8) 0.0187(2) Uani 1 1 d .
O2 O 0.95552(15) 0.33859(14) 0.99589(9) 0.0229(3) Uani 1 1 d .
O3 O 0.76315(16) 0.94315(15) 0.94264(9) 0.0249(3) Uani 1 1 d .
O4 O 1.18698(15) 0.76056(15) 0.69844(9) 0.0244(3) Uani 1 1 d .
O5 O 0.7827(2) 1.22835(17) 0.65882(12) 0.0403(4) Uani 1 1 d .
O6 O 1.0913(2) 0.52384(19) 0.58101(12) 0.0428(4) Uani 1 1 d .
O7 O 0.8118(2) 1.02917(19) 0.47909(11) 0.0432(4) Uani 1 1 d .
O8 O 0.5535(2) 0.6515(2) 0.54654(12) 0.0481(4) Uani 1 1 d .

loop_
_atom_site_aniso_label
_atom_site_aniso_U_11
_atom_site_aniso_U_22
_atom_site_aniso_U_33
_atom_site_aniso_U_23
_atom_site_aniso_U_13
_atom_site_aniso_U_12
C1 0.0169(7) 0.0159(8) 0.0179(8) -0.0016(6) -0.0041(6) -0.0042(6)
C2 0.0155(7) 0.0162(8) 0.0172(8) 0.0000(6) -0.0043(6) -0.0054(6)
C3 0.0145(7) 0.0131(7) 0.0141(7) -0.0021(6) -0.0017(6) -0.0039(6)
C4 0.0143(7) 0.0150(7) 0.0171(8) -0.0026(6) -0.0040(6) -0.0043(6)
C5 0.0197(8) 0.0169(8) 0.0213(8) 0.0013(6) -0.0092(7) -0.0047(6)
C6 0.0202(8) 0.0199(8) 0.0284(9) -0.0001(7) -0.0112(7) -0.0067(7)
C7 0.0193(8) 0.0201(8) 0.0297(10) -0.0004(7) -0.0062(7) -0.0097(7)
C8 0.0210(8) 0.0180(8) 0.0209(9) 0.0019(7) -0.0053(7) -0.0064(7)
C9 0.0143(7) 0.0176(8) 0.0162(8) -0.0020(6) -0.0042(6) -0.0030(6)
C10 0.0156(7) 0.0177(8) 0.0135(7) -0.0007(6) -0.0051(6) -0.0071(6)
C11 0.0166(7) 0.0182(8) 0.0130(7) 0.0000(6) -0.0036(6) -0.0073(6)
C12 0.0163(7) 0.0168(8) 0.0173(8) -0.0023(6) -0.0059(6) -0.0049(6)
C13 0.0213(8) 0.0223(9) 0.0212(9) 0.0012(7) -0.0072(7) -0.0042(7)
C14 0.0280(10) 0.0223(9) 0.0319(10) -0.0027(8) -0.0143(8) 0.0006(7)
C15 0.0163(8) 0.0295(10) 0.0362(11) -0.0173(8) -0.0097(7) 0.0009(7)
C16 0.0193(8) 0.0351(10) 0.0226(9) -0.0133(8) -0.0019(7) -0.0101(7)
C17 0.0196(8) 0.0243(9) 0.0166(8) -0.0036(7) -0.0053(6) -0.0078(7)
C18 0.0155(7) 0.0174(8) 0.0223(9) 0.0001(6) -0.0056(6) -0.0059(6)
C19 0.0217(8) 0.0190(8) 0.0153(8) 0.0017(6) -0.0063(6) -0.0085(7)
C20 0.0257(9) 0.0239(9) 0.0232(9) 0.0002(7) -0.0087(7) -0.0084(7)
C21 0.0294(10) 0.0278(10) 0.0201(9) -0.0070(7) -0.0072(7) -0.0034(8)
C22 0.0272(9) 0.0334(10) 0.0171(9) -0.0011(8) -0.0052(7) -0.0067(8)
C23 0.0284(10) 0.0408(11) 0.0196(9) -0.0066(8) -0.0014(7) -0.0109(8)
Co1 0.01434(11) 0.01522(12) 0.01483(12) 0.00094(8) -0.00449(8) -0.00534(8)
Co2 0.01692(12) 0.01906(12) 0.01330(12) -0.00115(9) -0.00393(8) -0.00419(9)
O1 0.0193(6) 0.0190(6) 0.0197(6) 0.0047(5) -0.0091(5) -0.0074(5)
O2 0.0227(6) 0.0220(6) 0.0256(7) 0.0031(5) -0.0131(5) -0.0045(5)
O3 0.0279(7) 0.0272(7) 0.0198(7) -0.0036(5) -0.0060(5) -0.0062(5)
O4 0.0187(6) 0.0271(7) 0.0257(7) 0.0008(5) -0.0066(5) -0.0039(5)
O5 0.0563(10) 0.0222(7) 0.0447(9) 0.0096(7) -0.0205(8) -0.0131(7)
O6 0.0381(9) 0.0394(9) 0.0440(9) -0.0165(7) -0.0140(7) 0.0120(7)
O7 0.0606(11) 0.0426(9) 0.0244(8) 0.0136(7) -0.0099(7) -0.0195(8)
O8 0.0407(9) 0.0831(13) 0.0351(9) -0.0212(9) -0.0076(7) -0.0303(9)

loop_
_atom_type_symbol
_atom_type_description
_atom_type_scat_dispersion_real
_atom_type_scat_dispersion_imag
_atom_type_scat_source
C C 0.0033 0.0016 'International Tables Vol C Tables 4.2.6.8 and 6.1.1.4'
H H 0.0000 0.0000 'International Tables Vol C Tables 4.2.6.8 and 6.1.1.4'
O O 0.0106 0.0060 'International Tables Vol C Tables 4.2.6.8 and 6.1.1.4'
Co Co 0.3494 0.9721 'International Tables Vol C Tables 4.2.6.8 and 6.1.1.4'

loop_
_geom_angle_atom_site_label_1
_geom_angle_atom_site_label_2
_geom_angle_atom_site_label_3
_geom_angle
O2 C1 O1 116.74(15)
O2 C1 C2 126.73(15)
O1 C1 C2 116.52(14)
C3 C2 C1 122.81(14)
C3 C2 H2 118.6
C1 C2 H2 118.6
C2 C3 C4 118.54(14)
C2 C3 C10 121.22(14)
C4 C3 C10 120.23(14)
C9 C4 C5 117.47(14)
C9 C4 C3 118.15(14)
C5 C4 C3 124.38(15)
C6 C5 C4 120.80(16)
C6 C5 H5 119.6
C4 C5 H5 119.6
C5 C6 C7 120.18(16)
C5 C6 H6 119.9
C7 C6 H6 119.9
C8 C7 C6 120.20(16)
C8 C7 H7 119.9
C6 C7 H7 119.9
C7 C8 C9 119.07(16)
C7 C8 H8 120.5
C9 C8 H8 120.5
O1 C9 C4 122.03(14)
O1 C9 C8 115.69(14)
C4 C9 C8 122.28(15)
C11 C10 C3 143.46(15)
C11 C10 Co1 70.31(10)
C3 C10 Co1 134.28(12)
C11 C10 Co2 69.28(10)
C3 C10 Co2 133.85(12)
Co1 C10 Co2 77.02(6)
C10 C11 C12 143.80(15)
C10 C11 Co2 70.69(10)
C12 C11 Co2 134.80(12)
C10 C11 Co1 69.42(9)
C12 C11 Co1 132.49(12)
Co2 C11 Co1 77.17(6)
C13 C12 C17 118.87(16)
C13 C12 C11 120.97(15)
C17 C12 C11 120.16(15)
C14 C13 C12 120.50(17)
C14 C13 H13 119.7
C12 C13 H13 119.7
C15 C14 C13 120.06(17)
C15 C14 H14 120.0
C13 C14 H14 120.0
C16 C15 C14 120.18(17)
C16 C15 H15 119.9
C14 C15 H15 119.9
C15 C16 C17 120.08(17)
C15 C16 H16 120.0
C17 C16 H16 120.0
C16 C17 C12 120.30(16)
C16 C17 H17 119.9
C12 C17 H17 119.9
O3 C18 Co1 178.28(15)
O4 C19 Co1 176.71(16)
O5 C20 Co1 178.37(19)
O6 C21 Co2 178.37(17)
O7 C22 Co2 177.31(18)
O8 C23 Co2 176.9(2)
C18 Co1 C20 99.40(8)
C18 Co1 C19 99.51(7)
C20 Co1 C19 103.94(8)
C18 Co1 C10 96.26(7)
C20 Co1 C10 141.62(7)
C19 Co1 C10 107.70(7)
C18 Co1 C11 102.79(7)
C20 Co1 C11 101.81(7)
C19 Co1 C11 142.40(7)
C10 Co1 C11 40.27(7)
C18 Co1 Co2 147.87(5)
C20 Co1 Co2 104.24(6)
C19 Co1 Co2 95.60(5)
C10 Co1 Co2 51.96(5)
C11 Co1 Co2 51.36(5)
C22 Co2 C23 97.79(9)
C22 Co2 C21 104.79(9)
C23 Co2 C21 101.39(9)
C22 Co2 C11 106.03(8)
C23 Co2 C11 99.94(8)
C21 Co2 C11 139.39(7)
C22 Co2 C10 139.26(8)
C23 Co2 C10 108.36(8)
C21 Co2 C10 100.09(8)
C11 Co2 C10 40.03(7)
C22 Co2 Co1 92.13(6)
C23 Co2 Co1 151.40(6)
C21 Co2 Co1 101.87(6)
C11 Co2 Co1 51.47(5)
C10 Co2 Co1 51.02(5)
C9 O1 C1 121.92(13)

loop_
_geom_bond_atom_site_label_1
_geom_bond_atom_site_label_2
_geom_bond_distance
C1 O2 1.201(2)
C1 O1 1.3872(19)
C1 C2 1.457(2)
C2 C3 1.360(2)
C2 H2 0.9500
C3 C4 1.465(2)
C3 C10 1.465(2)
C4 C9 1.390(2)
C4 C5 1.407(2)
C5 C6 1.384(2)
C5 H5 0.9500
C6 C7 1.392(2)
C6 H6 0.9500
C7 C8 1.381(2)
C7 H7 0.9500
C8 C9 1.391(2)
C8 H8 0.9500
C9 O1 1.3786(19)
C10 C11 1.352(2)
C10 Co1 1.9582(16)
C10 Co2 1.9839(16)
C11 C12 1.461(2)
C11 Co2 1.9662(16)
C11 Co1 1.9694(16)
C12 C13 1.397(2)
C12 C17 1.399(2)
C13 C14 1.385(2)
C13 H13 0.9500
C14 C15 1.385(3)
C14 H14 0.9500
C15 C16 1.383(3)
C15 H15 0.9500
C16 C17 1.389(2)
C16 H16 0.9500
C17 H17 0.9500
C18 O3 1.130(2)
C18 Co1 1.8024(18)
C19 O4 1.129(2)
C19 Co1 1.8304(17)
C20 O5 1.137(2)
C20 Co1 1.8302(19)
C21 O6 1.130(2)
C21 Co2 1.8264(19)
C22 O7 1.129(2)
C22 Co2 1.8090(19)
C23 O8 1.134(2)
C23 Co2 1.811(2)
Co1 Co2 2.4545(3)

loop_
_geom_torsion_atom_site_label_1
_geom_torsion_atom_site_label_2
_geom_torsion_atom_site_label_3
_geom_torsion_atom_site_label_4
_geom_torsion
O2 C1 C2 C3 177.76(17)
O1 C1 C2 C3 -1.3(2)
C1 C2 C3 C4 0.4(2)
C1 C2 C3 C10 178.89(15)
C2 C3 C4 C9 1.0(2)
C10 C3 C4 C9 -177.48(15)
C2 C3 C4 C5 -179.71(16)
C10 C3 C4 C5 1.8(2)
C9 C4 C5 C6 0.2(3)
C3 C4 C5 C6 -179.10(16)
C4 C5 C6 C7 0.7(3)
C5 C6 C7 C8 -0.8(3)
C6 C7 C8 C9 0.0(3)
C5 C4 C9 O1 179.12(15)
C3 C4 C9 O1 -1.5(2)
C5 C4 C9 C8 -1.0(2)
C3 C4 C9 C8 178.29(15)
C7 C8 C9 O1 -179.17(16)
C7 C8 C9 C4 1.0(3)
C2 C3 C10 C11 -135.1(2)
C4 C3 C10 C11 43.3(3)
C2 C3 C10 Co1 -13.4(2)
C4 C3 C10 Co1 164.99(13)
C2 C3 C10 Co2 106.66(18)
C4 C3 C10 Co2 -74.9(2)
C3 C10 C11 C12 4.6(4)
Co1 C10 C11 C12 -135.1(3)
Co2 C10 C11 C12 141.8(3)
C3 C10 C11 Co2 -137.2(2)
Co1 C10 C11 Co2 83.12(5)
C3 C10 C11 Co1 139.7(3)
Co2 C10 C11 Co1 -83.12(5)
C10 C11 C12 C13 -167.0(2)
Co2 C11 C12 C13 -42.4(2)
Co1 C11 C12 C13 76.6(2)
C10 C11 C12 C17 13.5(3)
Co2 C11 C12 C17 138.06(15)
Co1 C11 C12 C17 -102.92(18)
C17 C12 C13 C14 -0.3(3)
C11 C12 C13 C14 -179.84(16)
C12 C13 C14 C15 0.4(3)
C13 C14 C15 C16 0.0(3)
C14 C15 C16 C17 -0.6(3)
C15 C16 C17 C12 0.8(3)
C13 C12 C17 C16 -0.3(2)
C11 C12 C17 C16 179.25(16)
C11 C10 Co1 C18 102.42(11)
C3 C10 Co1 C18 -45.03(17)
Co2 C10 Co1 C18 174.78(6)
C11 C10 Co1 C20 -11.36(17)
C3 C10 Co1 C20 -158.81(15)
Co2 C10 Co1 C20 61.00(13)
C11 C10 Co1 C19 -155.48(10)
C3 C10 Co1 C19 57.07(17)
Co2 C10 Co1 C19 -83.13(7)
C3 C10 Co1 C11 -147.5(2)
Co2 C10 Co1 C11 72.35(9)
C11 C10 Co1 Co2 -72.35(9)
C3 C10 Co1 Co2 140.20(18)
C10 C11 Co1 C18 -84.55(11)
C12 C11 Co1 C18 61.04(17)
Co2 C11 Co1 C18 -158.48(6)
C10 C11 Co1 C20 172.83(11)
C12 C11 Co1 C20 -41.59(17)
Co2 C11 Co1 C20 98.89(7)
C10 C11 Co1 C19 40.39(16)
C12 C11 Co1 C19 -174.03(14)
Co2 C11 Co1 C19 -33.55(13)
C12 C11 Co1 C10 145.6(2)
Co2 C11 Co1 C10 -73.93(9)
C10 C11 Co1 Co2 73.93(9)
C12 C11 Co1 Co2 -140.48(18)
C10 C11 Co2 C22 -152.08(10)
C12 C11 Co2 C22 58.94(18)
Co1 C11 Co2 C22 -79.67(8)
C10 C11 Co2 C23 106.77(11)
C12 C11 Co2 C23 -42.22(18)
Co1 C11 Co2 C23 179.18(7)
C10 C11 Co2 C21 -14.06(16)
C12 C11 Co2 C21 -163.05(16)
Co1 C11 Co2 C21 58.35(13)
C12 C11 Co2 C10 -149.0(2)
Co1 C11 Co2 C10 72.41(9)
C10 C11 Co2 Co1 -72.41(9)
C12 C11 Co2 Co1 138.60(19)
C11 C10 Co2 C22 43.60(15)
C3 C10 Co2 C22 -170.52(15)
Co1 C10 Co2 C22 -29.99(13)
C11 C10 Co2 C23 -83.55(11)
C3 C10 Co2 C23 62.33(17)
Co1 C10 Co2 C23 -157.14(8)
C11 C10 Co2 C21 170.76(11)
C3 C10 Co2 C21 -43.37(17)
Co1 C10 Co2 C21 97.17(7)
C3 C10 Co2 C11 145.9(2)
Co1 C10 Co2 C11 -73.59(9)
C11 C10 Co2 Co1 73.59(9)
C3 C10 Co2 Co1 -140.53(18)
C18 Co1 Co2 C22 151.15(12)
C20 Co1 Co2 C22 15.02(9)
C19 Co1 Co2 C22 -90.92(8)
C10 Co1 Co2 C22 160.95(9)
C11 Co1 Co2 C22 108.88(9)
C18 Co1 Co2 C23 40.57(18)
C20 Co1 Co2 C23 -95.55(15)
C19 Co1 Co2 C23 158.51(15)
C10 Co1 Co2 C23 50.38(15)
C11 Co1 Co2 C23 -1.69(15)
C18 Co1 Co2 C21 -103.25(12)
C20 Co1 Co2 C21 120.62(9)
C19 Co1 Co2 C21 14.68(8)
C10 Co1 Co2 C21 -93.45(9)
C11 Co1 Co2 C21 -145.52(9)
C18 Co1 Co2 C11 42.26(12)
C20 Co1 Co2 C11 -93.86(8)
C19 Co1 Co2 C11 160.20(8)
C10 Co1 Co2 C11 52.06(8)
C18 Co1 Co2 C10 -9.80(12)
C20 Co1 Co2 C10 -145.93(8)
C19 Co1 Co2 C10 108.13(8)
C11 Co1 Co2 C10 -52.06(8)
C4 C9 O1 C1 0.6(2)
C8 C9 O1 C1 -179.23(15)
O2 C1 O1 C9 -178.38(15)
C2 C1 O1 C9 0.8(2)
